data_7208903
loop_
_publ_author_name
'Aaker\"oy, Christer B.'
'Panikkattu, Sheelu'
'DeHaven, Baillie'
'Desper, John'

_publ_section_title
;
 Interdependence of structure and physical properties in co-crystals of
 azopyridines
;
_journal_issue 3
_journal_name_full CrystEngComm
_journal_page_first 463
_journal_paper_doi 10.1039/c2ce26153g
_journal_volume 15
_journal_year 2013
_chemical_formula_moiety
;
(C10 H8 N4) (C8 H14 O4)
;
_chemical_formula_sum 'C18 H22 N4 O4'
_chemical_formula_weight 358.40
_chemical_name_systematic
;
03-04BD (3-pyridyl)-N=N-(3-pyridyl), HOOC-(CH2)6-COOH
;
_space_group_IT_number 2
_symmetry_cell_setting triclinic
_symmetry_space_group_name_Hall '-P 1'
_symmetry_space_group_name_H-M 'P -1'
_atom_sites_solution_hydrogens geom
_atom_sites_solution_primary direct
_atom_sites_solution_secondary difmap
_audit_creation_method SHELXL-97
_cell_angle_alpha 98.867(6)
_cell_angle_beta 93.592(6)
_cell_angle_gamma 102.392(6)
_cell_formula_units_Z 1
_cell_length_a 5.4680(6)
_cell_length_b 7.0381(7)
_cell_length_c 11.9358(12)
_cell_measurement_reflns_used 4276
_cell_measurement_temperature 120(2)
_cell_measurement_theta_max 32.59
_cell_measurement_theta_min 3.01
_cell_volume 441.09(8)
_computing_cell_refinement 'Bruker SAINT'
_computing_data_collection 'Bruker APEX2'
_computing_data_reduction 'Bruker SAINT'
_computing_molecular_graphics 'Bruker SHELXTL'
_computing_publication_material 'Bruker SHELXTL'
_computing_structure_refinement 'SHELXL-97 (Sheldrick, 2008)'
_computing_structure_solution 'SHELXS-97 (Sheldrick, 2008)'
_diffrn_ambient_temperature 120(2)
_diffrn_measured_fraction_theta_full 0.991
_diffrn_measured_fraction_theta_max 0.991
_diffrn_measurement_device_type 'Bruker APEX-II CCD'
_diffrn_measurement_method '\f and \w scans'
_diffrn_radiation_monochromator graphite
_diffrn_radiation_source 'fine-focus sealed tube'
_diffrn_radiation_type MoK\a
_diffrn_radiation_wavelength 0.71073
_diffrn_reflns_av_R_equivalents 0.0530
_diffrn_reflns_av_sigmaI/netI 0.0501
_diffrn_reflns_limit_h_max 8
_diffrn_reflns_limit_h_min -8
_diffrn_reflns_limit_k_max 10
_diffrn_reflns_limit_k_min -10
_diffrn_reflns_limit_l_max 17
_diffrn_reflns_limit_l_min -17
_diffrn_reflns_number 10333
_diffrn_reflns_theta_full 32.03
_diffrn_reflns_theta_max 32.03
_diffrn_reflns_theta_min 1.74
_exptl_absorpt_coefficient_mu 0.097
_exptl_absorpt_correction_T_max 0.9923
_exptl_absorpt_correction_T_min 0.9770
_exptl_absorpt_correction_type multi-scan
_exptl_absorpt_process_details SADABS
_exptl_crystal_colour orange
_exptl_crystal_density_diffrn 1.349
_exptl_crystal_density_method 'not measured'
_exptl_crystal_description plate
_exptl_crystal_F_000 190
_exptl_crystal_size_max 0.24
_exptl_crystal_size_mid 0.14
_exptl_crystal_size_min 0.08
_refine_diff_density_max 0.353
_refine_diff_density_min -0.248
_refine_diff_density_rms 0.056
_refine_ls_extinction_method none
_refine_ls_goodness_of_fit_ref 1.087
_refine_ls_hydrogen_treatment mixed
_refine_ls_matrix_type full
_refine_ls_number_parameters 121
_refine_ls_number_reflns 3043
_refine_ls_number_restraints 0
_refine_ls_restrained_S_all 1.087
_refine_ls_R_factor_all 0.0585
_refine_ls_R_factor_gt 0.0476
_refine_ls_shift/su_max 0.000
_refine_ls_shift/su_mean 0.000
_refine_ls_structure_factor_coef Fsqd
_refine_ls_weighting_details 'calc w=1/[\s^2^(Fo^2^)+(0.0850P)^2^+0.0200P] where P=(Fo^2^+2Fc^2^)/3'
_refine_ls_weighting_scheme calc
_refine_ls_wR_factor_gt 0.1372
_refine_ls_wR_factor_ref 0.1484
_reflns_number_gt 2427
_reflns_number_total 3043
_reflns_threshold_expression >2sigma(I)
_cod_data_source_file c2ce26153g.txt
_cod_data_source_block 3,3'azpy:SuA
_cod_depositor_comments
;
The following automatic conversions were performed:

'_symmetry_cell_setting' value 'Triclinic' changed to 'triclinic'
according to /home/saulius/struct/CIF-dictionaries/cif_core.dic
dictionary named 'cif_core.dic' version 2.4.2 from 2011-04-26.

Automatic conversion script
Id: cif_fix_values 1891 2012-01-12 08:04:46Z andrius 
;
_cod_original_sg_symbol_H-M P-1
_cod_database_code 7208903

loop_
_symmetry_equiv_pos_as_xyz
'x, y, z'
'-x, -y, -z'

loop_
_atom_site_label
_atom_site_type_symbol
_atom_site_fract_x
_atom_site_fract_y
_atom_site_fract_z
_atom_site_U_iso_or_equiv
_atom_site_adp_type
_atom_site_occupancy
_atom_site_symmetry_multiplicity
_atom_site_calc_flag
_atom_site_refinement_flags
N11 N 0.37397(15) 0.52122(11) 0.29688(7) 0.02243(19) Uani 1 1 d .
C12 C 0.54561(17) 0.44109(13) 0.34451(7) 0.02070(19) Uani 1 1 d .
H12 H 0.5264 0.3020 0.3279 0.025 Uiso 1 1 calc R
C13 C 0.75152(16) 0.55357(12) 0.41749(8) 0.02044(19) Uani 1 1 d .
N13 N 0.91051(14) 0.44590(11) 0.46573(7) 0.02158(18) Uani 1 1 d .
C14 C 0.78275(19) 0.75813(14) 0.44055(9) 0.0275(2) Uani 1 1 d .
H14 H 0.9210 0.8385 0.4905 0.033 Uiso 1 1 calc R
C15 C 0.60798(19) 0.84131(13) 0.38914(9) 0.0277(2) Uani 1 1 d .
H15 H 0.6262 0.9805 0.4019 0.033 Uiso 1 1 calc R
C16 C 0.40497(18) 0.71841(14) 0.31848(8) 0.0240(2) Uani 1 1 d .
H16 H 0.2839 0.7761 0.2843 0.029 Uiso 1 1 calc R
C21 C -0.02751(17) 0.08676(13) 0.17296(8) 0.0215(2) Uani 1 1 d .
O21 O -0.03708(13) 0.27499(10) 0.18041(7) 0.02851(19) Uani 1 1 d .
H21 H 0.108(3) 0.358(2) 0.2191(12) 0.034 Uiso 1 1 d .
O22 O 0.14520(14) 0.03384(11) 0.21804(8) 0.0359(2) Uani 1 1 d .
C22 C -0.25302(16) -0.04841(13) 0.10173(8) 0.0220(2) Uani 1 1 d .
H22A H -0.2669 -0.0057 0.0268 0.026 Uiso 1 1 calc R
H22B H -0.4054 -0.0315 0.1391 0.026 Uiso 1 1 calc R
C23 C -0.25240(17) -0.26768(13) 0.08128(8) 0.0220(2) Uani 1 1 d .
H23A H -0.2362 -0.3127 0.1554 0.026 Uiso 1 1 calc R
H23B H -0.1058 -0.2884 0.0403 0.026 Uiso 1 1 calc R
C24 C -0.49421(16) -0.38923(13) 0.01141(8) 0.0228(2) Uani 1 1 d .
H24A H -0.5091 -0.3429 -0.0624 0.027 Uiso 1 1 calc R
H24B H -0.6398 -0.3660 0.0524 0.027 Uiso 1 1 calc R

loop_
_atom_site_aniso_label
_atom_site_aniso_U_11
_atom_site_aniso_U_22
_atom_site_aniso_U_33
_atom_site_aniso_U_23
_atom_site_aniso_U_13
_atom_site_aniso_U_12
N11 0.0216(4) 0.0210(4) 0.0233(4) 0.0028(3) -0.0024(3) 0.0038(3)
C12 0.0209(4) 0.0169(4) 0.0224(4) 0.0020(3) -0.0021(3) 0.0023(3)
C13 0.0195(4) 0.0179(4) 0.0224(4) 0.0036(3) -0.0015(3) 0.0020(3)
N13 0.0202(3) 0.0189(3) 0.0233(4) 0.0033(3) -0.0037(3) 0.0011(3)
C14 0.0266(4) 0.0175(4) 0.0339(5) 0.0029(3) -0.0081(4) -0.0006(3)
C15 0.0312(5) 0.0169(4) 0.0334(5) 0.0038(4) -0.0038(4) 0.0046(4)
C16 0.0245(4) 0.0211(4) 0.0268(4) 0.0050(3) -0.0007(3) 0.0064(3)
C21 0.0193(4) 0.0199(4) 0.0243(4) 0.0034(3) -0.0026(3) 0.0038(3)
O21 0.0255(3) 0.0180(3) 0.0384(4) -0.0008(3) -0.0124(3) 0.0053(3)
O22 0.0271(4) 0.0222(3) 0.0541(5) 0.0045(3) -0.0190(3) 0.0039(3)
C22 0.0181(4) 0.0201(4) 0.0257(4) 0.0026(3) -0.0048(3) 0.0028(3)
C23 0.0196(4) 0.0196(4) 0.0252(4) 0.0020(3) -0.0029(3) 0.0037(3)
C24 0.0202(4) 0.0192(4) 0.0263(4) 0.0007(3) -0.0051(3) 0.0032(3)

loop_
_atom_type_symbol
_atom_type_description
_atom_type_scat_dispersion_real
_atom_type_scat_dispersion_imag
_atom_type_scat_source
C C 0.0033 0.0016 'International Tables Vol C Tables 4.2.6.8 and 6.1.1.4'
H H 0.0000 0.0000 'International Tables Vol C Tables 4.2.6.8 and 6.1.1.4'
N N 0.0061 0.0033 'International Tables Vol C Tables 4.2.6.8 and 6.1.1.4'
O O 0.0106 0.0060 'International Tables Vol C Tables 4.2.6.8 and 6.1.1.4'

loop_
_geom_angle_atom_site_label_1
_geom_angle_atom_site_label_2
_geom_angle_atom_site_label_3
_geom_angle
_geom_angle_site_symmetry_1
_geom_angle_site_symmetry_3
C12 N11 C16 118.54(7) . .
N11 C12 C13 122.49(8) . .
N11 C12 H12 118.8 . .
C13 C12 H12 118.8 . .
C12 C13 C14 118.96(8) . .
C12 C13 N13 115.79(8) . .
C14 C13 N13 125.22(8) . .
N13 N13 C13 113.33(9) 2_766 .
C15 C14 C13 118.48(8) . .
C15 C14 H14 120.8 . .
C13 C14 H14 120.8 . .
C14 C15 C16 119.09(8) . .
C14 C15 H15 120.5 . .
C16 C15 H15 120.5 . .
N11 C16 C15 122.41(8) . .
N11 C16 H16 118.8 . .
C15 C16 H16 118.8 . .
O22 C21 O21 123.01(8) . .
O22 C21 C22 125.21(8) . .
O21 C21 C22 111.78(8) . .
C21 O21 H21 111.3(8) . .
C21 C22 C23 116.02(7) . .
C21 C22 H22A 108.3 . .
C23 C22 H22A 108.3 . .
C21 C22 H22B 108.3 . .
C23 C22 H22B 108.3 . .
H22A C22 H22B 107.4 . .
C22 C23 C24 110.91(7) . .
C22 C23 H23A 109.5 . .
C24 C23 H23A 109.5 . .
C22 C23 H23B 109.5 . .
C24 C23 H23B 109.5 . .
H23A C23 H23B 108.0 . .
C23 C24 C24 113.45(9) . 2_445
C23 C24 H24A 108.9 . .
C24 C24 H24A 108.9 2_445 .
C23 C24 H24B 108.9 . .
C24 C24 H24B 108.9 2_445 .
H24A C24 H24B 107.7 . .

loop_
_geom_bond_atom_site_label_1
_geom_bond_atom_site_label_2
_geom_bond_distance
_geom_bond_site_symmetry_2
N11 C12 1.3346(11) .
N11 C16 1.3434(12) .
C12 C13 1.3911(12) .
C12 H12 0.9500 .
C13 C14 1.3943(12) .
C13 N13 1.4199(12) .
N13 N13 1.2628(15) 2_766
C14 C15 1.3819(14) .
C14 H14 0.9500 .
C15 C16 1.3919(13) .
C15 H15 0.9500 .
C16 H16 0.9500 .
C21 O22 1.2121(11) .
C21 O21 1.3266(11) .
C21 C22 1.5047(12) .
O21 H21 0.925(16) .
C22 C23 1.5256(12) .
C22 H22A 0.9900 .
C22 H22B 0.9900 .
C23 C24 1.5271(13) .
C23 H23A 0.9900 .
C23 H23B 0.9900 .
C24 C24 1.5278(17) 2_445
C24 H24A 0.9900 .
C24 H24B 0.9900 .

loop_
_geom_hbond_atom_site_label_D
_geom_hbond_atom_site_label_H
_geom_hbond_atom_site_label_A
_geom_hbond_distance_DH
_geom_hbond_distance_HA
_geom_hbond_distance_DA
_geom_hbond_angle_DHA
O21 H21 N11 0.925(16) 1.756(16) 2.6798(11) 177.0(13)

loop_
_geom_torsion_atom_site_label_1
_geom_torsion_atom_site_label_2
_geom_torsion_atom_site_label_3
_geom_torsion_atom_site_label_4
_geom_torsion
_geom_torsion_site_symmetry_4
C16 N11 C12 C13 1.51(14) .
N11 C12 C13 C14 -1.07(15) .
N11 C12 C13 N13 176.99(8) .
C12 C13 N13 N13 -177.71(9) 2_766
C14 C13 N13 N13 0.21(16) 2_766
C12 C13 C14 C15 -0.42(15) .
N13 C13 C14 C15 -178.28(9) .
C13 C14 C15 C16 1.38(16) .
C12 N11 C16 C15 -0.48(14) .
C14 C15 C16 N11 -0.97(16) .
O22 C21 C22 C23 -3.20(15) .
O21 C21 C22 C23 176.18(8) .
C21 C22 C23 C24 178.16(8) .
C22 C23 C24 C24 -179.66(9) 2_445
